data_4124753
loop_
_publ_author_name
'Qin, Tian'
'Iwata, Takayuki'
'Ransom, Tanya T.'
'Beutler, John A.'
'Porco, Jr, John A'

_publ_section_title
;
 Syntheses of Dimeric Tetrahydroxanthones with Varied Linkages:
 Investigation of &quot;Shapeshifting&quot; Properties.
;
_journal_issue 48
_journal_name_full 'Journal of the American Chemical Society'
_journal_page_first 15225
_journal_page_last 15233
_journal_paper_doi 10.1021/jacs.5b09825
_journal_volume 137
_journal_year 2015
_chemical_formula_sum 'C15 H13 Cl O7'
_chemical_formula_weight 340.70
_chemical_name_systematic
; 
 ? 
;
_space_group_IT_number 14
_symmetry_space_group_name_Hall '-P 2ybc'
_symmetry_space_group_name_H-M 'P 1 21/c 1'
_atom_sites_solution_hydrogens geom
_atom_sites_solution_primary direct
_atom_sites_solution_secondary difmap
_audit_creation_method SHELXL-97
_cell_angle_alpha 90.00
_cell_angle_beta 106.158(8)
_cell_angle_gamma 90.00
_cell_formula_units_Z 4
_cell_length_a 8.963(2)
_cell_length_b 11.510(3)
_cell_length_c 14.197(3)
_cell_measurement_temperature 100(2)
_cell_volume 1406.8(6)
_computing_structure_refinement 'SHELXL-97 (Sheldrick, 1997)'
_computing_structure_solution 'SHELXS-97 (Sheldrick, 1990)'
_diffrn_ambient_temperature 100(2)
_diffrn_measured_fraction_theta_full 0.994
_diffrn_measured_fraction_theta_max 0.994
_diffrn_radiation_monochromator graphite
_diffrn_radiation_source 'fine-focus sealed tube'
_diffrn_radiation_type CuK\a
_diffrn_radiation_wavelength 1.54178
_diffrn_reflns_av_R_equivalents 0.0389
_diffrn_reflns_av_sigmaI/netI 0.0180
_diffrn_reflns_limit_h_max 9
_diffrn_reflns_limit_h_min -10
_diffrn_reflns_limit_k_max 13
_diffrn_reflns_limit_k_min -13
_diffrn_reflns_limit_l_max 16
_diffrn_reflns_limit_l_min -16
_diffrn_reflns_number 22075
_diffrn_reflns_theta_full 66.26
_diffrn_reflns_theta_max 66.26
_diffrn_reflns_theta_min 5.03
_exptl_absorpt_coefficient_mu 2.765
_exptl_crystal_density_diffrn 1.609
_exptl_crystal_density_method 'not measured'
_exptl_crystal_F_000 704
_refine_diff_density_max 0.348
_refine_diff_density_min -0.219
_refine_diff_density_rms 0.054
_refine_ls_extinction_method none
_refine_ls_goodness_of_fit_ref 1.085
_refine_ls_hydrogen_treatment mixed
_refine_ls_matrix_type full
_refine_ls_number_parameters 211
_refine_ls_number_reflns 2458
_refine_ls_number_restraints 0
_refine_ls_restrained_S_all 1.085
_refine_ls_R_factor_all 0.0319
_refine_ls_R_factor_gt 0.0307
_refine_ls_shift/su_max 0.000
_refine_ls_shift/su_mean 0.000
_refine_ls_structure_factor_coef Fsqd
_refine_ls_weighting_details 'calc w=1/[\s^2^(Fo^2^)+(0.0489P)^2^+0.9506P] where P=(Fo^2^+2Fc^2^)/3'
_refine_ls_weighting_scheme calc
_refine_ls_wR_factor_gt 0.0852
_refine_ls_wR_factor_ref 0.0895
_reflns_number_gt 2360
_reflns_number_total 2458
_reflns_threshold_expression >2sigma(I)
_cod_data_source_file ja5b09825_si_002.cif
_cod_data_source_block tian3b_0m
_cod_depositor_comments 'Adding full bibliography for 4124753.cif.'
_cod_original_cell_volume 1406.7(5)
_cod_database_code 4124753

loop_
_symmetry_equiv_pos_as_xyz
'x, y, z'
'-x, y+1/2, -z+1/2'
'-x, -y, -z'
'x, -y-1/2, z-1/2'

loop_
_atom_site_label
_atom_site_type_symbol
_atom_site_fract_x
_atom_site_fract_y
_atom_site_fract_z
_atom_site_U_iso_or_equiv
_atom_site_adp_type
_atom_site_occupancy
_atom_site_symmetry_multiplicity
_atom_site_calc_flag
_atom_site_refinement_flags
Cl1 Cl 0.47074(4) 0.61900(3) 0.09853(3) 0.01879(14) Uani 1 1 d .
O1 O 0.25764(14) 0.97270(10) 0.08588(9) 0.0241(3) Uani 1 1 d .
O2 O 0.25506(13) 0.70577(10) 0.20756(8) 0.0171(3) Uani 1 1 d .
O3 O -0.08412(14) 0.66435(11) -0.12143(8) 0.0230(3) Uani 1 1 d .
H3 H -0.0047 0.6885 -0.1358 0.035 Uiso 1 1 calc R
O4 O 0.47550(15) 0.85920(11) -0.03887(9) 0.0250(3) Uani 1 1 d .
O5 O 0.43981(15) 0.86907(11) 0.33781(8) 0.0239(3) Uani 1 1 d .
H5 H 0.3893 0.8184 0.3585 0.036 Uiso 1 1 calc R
O6 O 0.12349(15) 0.92047(11) 0.19197(9) 0.0259(3) Uani 1 1 d .
O7 O 0.20252(14) 0.73472(11) -0.08818(8) 0.0231(3) Uani 1 1 d .
C1 C 0.1801(2) 1.08490(17) 0.07244(18) 0.0369(5) Uani 1 1 d .
H1A H 0.0673 1.0732 0.0541 0.055 Uiso 1 1 calc R
H1B H 0.2084 1.1280 0.0204 0.055 Uiso 1 1 calc R
H1C H 0.2121 1.1291 0.1338 0.055 Uiso 1 1 calc R
C2 C 0.22276(19) 0.90287(14) 0.15200(11) 0.0174(3) Uani 1 1 d .
C3 C 0.33233(18) 0.79623(14) 0.17189(11) 0.0160(3) Uani 1 1 d .
C4 C 0.11901(19) 0.66961(14) 0.14226(12) 0.0170(3) Uani 1 1 d .
C5 C 0.0108(2) 0.61505(14) 0.17978(13) 0.0206(4) Uani 1 1 d .
H5A H 0.0318 0.6008 0.2481 0.025 Uiso 1 1 calc R
C6 C -0.1298(2) 0.58144(15) 0.11505(14) 0.0236(4) Uani 1 1 d .
H6 H -0.2047 0.5434 0.1401 0.028 Uiso 1 1 calc R
C7 C -0.1640(2) 0.60189(15) 0.01488(13) 0.0222(4) Uani 1 1 d .
H7 H -0.2631 0.5823 -0.0272 0.027 Uiso 1 1 calc R
C8 C -0.0517(2) 0.65130(14) -0.02309(12) 0.0191(3) Uani 1 1 d .
C9 C 0.09312(19) 0.68721(14) 0.04036(12) 0.0172(3) Uani 1 1 d .
C10 C 0.21664(19) 0.72868(14) 0.00031(11) 0.0169(3) Uani 1 1 d .
C11 C 0.37025(18) 0.75725(14) 0.07694(11) 0.0162(3) Uani 1 1 d .
C12 C 0.47978(19) 0.82591(15) 0.25500(11) 0.0181(3) Uani 1 1 d .
H12 H 0.5430 0.7537 0.2741 0.022 Uiso 1 1 calc R
C13 C 0.57777(19) 0.91672(15) 0.22186(12) 0.0196(4) Uani 1 1 d .
H13A H 0.6738 0.9307 0.2754 0.024 Uiso 1 1 calc R
H13B H 0.5192 0.9907 0.2088 0.024 Uiso 1 1 calc R
C14 C 0.6217(2) 0.87977(15) 0.12935(12) 0.0213(4) Uani 1 1 d .
H14A H 0.6718 0.9463 0.1061 0.026 Uiso 1 1 calc R
H14B H 0.6992 0.8164 0.1469 0.026 Uiso 1 1 calc R
C15 C 0.48674(19) 0.83876(14) 0.04594(12) 0.0175(3) Uani 1 1 d .

loop_
_atom_site_aniso_label
_atom_site_aniso_U_11
_atom_site_aniso_U_22
_atom_site_aniso_U_33
_atom_site_aniso_U_23
_atom_site_aniso_U_13
_atom_site_aniso_U_12
Cl1 0.0192(2) 0.0173(2) 0.0203(2) 0.00065(14) 0.00617(16) 0.00291(14)
O1 0.0263(6) 0.0199(6) 0.0296(6) 0.0072(5) 0.0136(5) 0.0063(5)
O2 0.0180(6) 0.0196(6) 0.0141(5) 0.0014(4) 0.0052(4) -0.0027(4)
O3 0.0208(6) 0.0266(7) 0.0192(6) -0.0031(5) 0.0015(5) -0.0007(5)
O4 0.0312(7) 0.0283(7) 0.0174(6) 0.0014(5) 0.0100(5) -0.0052(5)
O5 0.0303(7) 0.0286(7) 0.0143(6) -0.0030(5) 0.0087(5) -0.0082(5)
O6 0.0285(7) 0.0266(7) 0.0270(7) -0.0013(5) 0.0152(6) 0.0041(5)
O7 0.0234(6) 0.0326(7) 0.0135(6) -0.0016(5) 0.0053(5) -0.0004(5)
C1 0.0348(11) 0.0208(10) 0.0602(14) 0.0127(9) 0.0214(10) 0.0107(8)
C2 0.0192(8) 0.0183(8) 0.0141(7) -0.0036(6) 0.0036(7) -0.0010(6)
C3 0.0186(8) 0.0177(8) 0.0129(7) 0.0006(6) 0.0065(6) -0.0010(6)
C4 0.0180(8) 0.0138(8) 0.0194(8) -0.0015(6) 0.0055(6) 0.0016(6)
C5 0.0225(9) 0.0181(8) 0.0232(9) 0.0016(6) 0.0100(7) 0.0008(6)
C6 0.0209(9) 0.0188(9) 0.0338(10) 0.0021(7) 0.0120(7) 0.0006(7)
C7 0.0166(8) 0.0181(8) 0.0302(10) -0.0030(7) 0.0034(7) 0.0001(6)
C8 0.0206(8) 0.0143(7) 0.0210(8) -0.0020(6) 0.0035(7) 0.0035(6)
C9 0.0183(8) 0.0156(8) 0.0185(8) -0.0014(6) 0.0063(6) 0.0020(6)
C10 0.0192(8) 0.0161(8) 0.0153(8) -0.0012(6) 0.0047(6) 0.0028(6)
C11 0.0185(8) 0.0163(8) 0.0144(7) 0.0008(6) 0.0054(6) 0.0023(6)
C12 0.0198(8) 0.0216(9) 0.0123(7) 0.0005(6) 0.0032(6) -0.0010(7)
C13 0.0187(8) 0.0234(9) 0.0154(8) -0.0006(7) 0.0023(6) -0.0035(7)
C14 0.0195(8) 0.0255(9) 0.0200(9) 0.0011(7) 0.0074(7) -0.0019(7)
C15 0.0214(8) 0.0158(8) 0.0175(8) 0.0002(6) 0.0090(7) 0.0028(6)

loop_
_atom_type_symbol
_atom_type_description
_atom_type_scat_dispersion_real
_atom_type_scat_dispersion_imag
_atom_type_scat_source
C C 0.0181 0.0091 'International Tables Vol C Tables 4.2.6.8 and 6.1.1.4'
H H 0.0000 0.0000 'International Tables Vol C Tables 4.2.6.8 and 6.1.1.4'
O O 0.0492 0.0322 'International Tables Vol C Tables 4.2.6.8 and 6.1.1.4'
Cl Cl 0.3639 0.7018 'International Tables Vol C Tables 4.2.6.8 and 6.1.1.4'

loop_
_geom_angle_atom_site_label_1
_geom_angle_atom_site_label_2
_geom_angle_atom_site_label_3
_geom_angle
C2 O1 C1 115.42(14)
C4 O2 C3 114.25(12)
C8 O3 H3 109.5
C12 O5 H5 109.5
O1 C1 H1A 109.5
O1 C1 H1B 109.5
H1A C1 H1B 109.5
O1 C1 H1C 109.5
H1A C1 H1C 109.5
H1B C1 H1C 109.5
O6 C2 O1 125.47(16)
O6 C2 C3 124.38(15)
O1 C2 C3 110.14(13)
O2 C3 C12 106.75(12)
O2 C3 C11 110.22(13)
C12 C3 C11 112.41(13)
O2 C3 C2 107.39(13)
C12 C3 C2 109.17(13)
C11 C3 C2 110.69(12)
O2 C4 C5 117.64(14)
O2 C4 C9 120.56(14)
C5 C4 C9 121.79(15)
C4 C5 C6 118.41(16)
C4 C5 H5A 120.8
C6 C5 H5A 120.8
C7 C6 C5 121.99(16)
C7 C6 H6 119.0
C5 C6 H6 119.0
C8 C7 C6 119.32(16)
C8 C7 H7 120.3
C6 C7 H7 120.3
O3 C8 C7 118.37(15)
O3 C8 C9 121.23(15)
C7 C8 C9 120.40(15)
C4 C9 C8 117.90(15)
C4 C9 C10 121.29(15)
C8 C9 C10 120.45(14)
O7 C10 C9 122.93(15)
O7 C10 C11 121.97(14)
C9 C10 C11 114.99(13)
C10 C11 C3 108.00(13)
C10 C11 C15 117.98(13)
C3 C11 C15 113.54(13)
C10 C11 Cl1 103.74(11)
C3 C11 Cl1 109.08(11)
C15 C11 Cl1 103.68(11)
O5 C12 C13 108.53(13)
O5 C12 C3 110.64(13)
C13 C12 C3 111.12(13)
O5 C12 H12 108.8
C13 C12 H12 108.8
C3 C12 H12 108.8
C12 C13 C14 112.48(14)
C12 C13 H13A 109.1
C14 C13 H13A 109.1
C12 C13 H13B 109.1
C14 C13 H13B 109.1
H13A C13 H13B 107.8
C15 C14 C13 114.65(14)
C15 C14 H14A 108.6
C13 C14 H14A 108.6
C15 C14 H14B 108.6
C13 C14 H14B 108.6
H14A C14 H14B 107.6
O4 C15 C14 123.23(15)
O4 C15 C11 121.68(15)
C14 C15 C11 114.83(13)

loop_
_geom_bond_atom_site_label_1
_geom_bond_atom_site_label_2
_geom_bond_distance
Cl1 C11 1.8121(16)
O1 C2 1.337(2)
O1 C1 1.454(2)
O2 C4 1.375(2)
O2 C3 1.4197(19)
O3 C8 1.353(2)
O3 H3 0.8400
O4 C15 1.203(2)
O5 C12 1.411(2)
O5 H5 0.8400
O6 C2 1.198(2)
O7 C10 1.229(2)
C1 H1A 0.9800
C1 H1B 0.9800
C1 H1C 0.9800
C2 C3 1.548(2)
C3 C12 1.545(2)
C3 C11 1.546(2)
C4 C5 1.380(2)
C4 C9 1.415(2)
C5 C6 1.392(3)
C5 H5A 0.9500
C6 C7 1.389(3)
C6 H6 0.9500
C7 C8 1.389(3)
C7 H7 0.9500
C8 C9 1.420(2)
C9 C10 1.458(2)
C10 C11 1.534(2)
C11 C15 1.555(2)
C12 C13 1.522(2)
C12 H12 1.0000
C13 C14 1.533(2)
C13 H13A 0.9900
C13 H13B 0.9900
C14 C15 1.514(2)
C14 H14A 0.9900
C14 H14B 0.9900
